data_7711191
loop_
_publ_author_name
'Shekhovtsov, Nikita'
'Nikolaenkova, Elena B.'
'Berezin, Alexey Sergeevich'
'Plyusnin, Victor F.'
'Vinogradova, Katerina A.'
'Naumov, Dmitry Y.'
'Pervukhina, Natalie V.'
'Tikhonov, Alexsei Ya.'
'Bushuev, Mark B.'

_publ_section_title
;
 Tuning ESIPT-coupled luminescence by expanding \p-conjugation of a proton
 acceptor moiety in ESIPT-capable zinc(II) complexes with
 1-hydroxy-1H-imidazole-based ligands
;
_journal_name_full 'Dalton Transactions'
_journal_paper_doi 10.1039/D2DT02460H
_journal_year 2022
_chemical_formula_moiety 'C18 H14 N4 O'
_chemical_formula_sum 'C18 H14 N4 O'
_chemical_formula_weight 302.33
_space_group_crystal_system monoclinic
_space_group_IT_number 14
_space_group_name_Hall '-P 2yn'
_space_group_name_H-M_alt 'P 1 21/n 1'
_atom_sites_solution_hydrogens geom
_audit_creation_method SHELXL-2017/1
_audit_update_record
;
2022-06-21 deposited with the CCDC.	2022-09-05 downloaded from the CCDC.
;
_cell_angle_alpha 90
_cell_angle_beta 90.800(2)
_cell_angle_gamma 90
_cell_formula_units_Z 4
_cell_length_a 12.6436(8)
_cell_length_b 3.8107(3)
_cell_length_c 29.1720(19)
_cell_measurement_reflns_used 2063
_cell_measurement_temperature 150(2)
_cell_measurement_theta_max 25.51
_cell_measurement_theta_min 3.22
_cell_volume 1405.40(17)
_computing_cell_refinement 'Bruker SAINT'
_computing_data_collection 'Bruker APEX3 V2018.7-2'
_computing_data_reduction 'Bruker SAINT'
_computing_molecular_graphics 'Bruker SHELXTL'
_computing_publication_material 'Bruker SHELXTL'
_computing_structure_refinement 'SHELXL-2017/1 (Sheldrick, 2017)'
_computing_structure_solution 'Bruker SHELXTL'
_diffrn_ambient_temperature 150(2)
_diffrn_detector_area_resol_mean 7.4
_diffrn_measured_fraction_theta_full 0.989
_diffrn_measured_fraction_theta_max 0.987
_diffrn_measurement_device_type 'Bruker D8 VENTURE'
_diffrn_measurement_method '\f and \w scans'
_diffrn_radiation_type MoK\a
_diffrn_radiation_wavelength 0.71073
_diffrn_reflns_av_R_equivalents 0.0403
_diffrn_reflns_av_unetI/netI 0.0497
_diffrn_reflns_Laue_measured_fraction_full 0.989
_diffrn_reflns_Laue_measured_fraction_max 0.987
_diffrn_reflns_limit_h_max 13
_diffrn_reflns_limit_h_min -15
_diffrn_reflns_limit_k_max 4
_diffrn_reflns_limit_k_min -4
_diffrn_reflns_limit_l_max 32
_diffrn_reflns_limit_l_min -35
_diffrn_reflns_number 7042
_diffrn_reflns_point_group_measured_fraction_full 0.989
_diffrn_reflns_point_group_measured_fraction_max 0.987
_diffrn_reflns_theta_full 25.250
_diffrn_reflns_theta_max 25.706
_diffrn_reflns_theta_min 2.661
_diffrn_source_type 'Incoatec ImS 3.0'
_exptl_absorpt_coefficient_mu 0.093
_exptl_absorpt_correction_type multi-scan
_exptl_absorpt_process_details 'Bruker SADABS-2012/1'
_exptl_crystal_colour yellow
_exptl_crystal_density_diffrn 1.429
_exptl_crystal_description prism
_exptl_crystal_F_000 632
_exptl_crystal_size_max 0.200
_exptl_crystal_size_mid 0.060
_exptl_crystal_size_min 0.040
_exptl_transmission_factor_max 0.7453
_exptl_transmission_factor_min 0.6104
_refine_diff_density_max 0.196
_refine_diff_density_min -0.272
_refine_diff_density_rms 0.044
_refine_ls_extinction_method none
_refine_ls_goodness_of_fit_ref 1.005
_refine_ls_hydrogen_treatment constr
_refine_ls_matrix_type full
_refine_ls_number_parameters 210
_refine_ls_number_reflns 2647
_refine_ls_number_restraints 0
_refine_ls_restrained_S_all 1.005
_refine_ls_R_factor_all 0.0660
_refine_ls_R_factor_gt 0.0457
_refine_ls_shift/su_max 0.000
_refine_ls_shift/su_mean 0.000
_refine_ls_structure_factor_coef Fsqd
_refine_ls_weighting_details 'w=1/[\s^2^(Fo^2^)+(0.0779P)^2^] where P=(Fo^2^+2Fc^2^)/3'
_refine_ls_weighting_scheme calc
_refine_ls_wR_factor_gt 0.1182
_refine_ls_wR_factor_ref 0.1301
_reflns_Friedel_coverage 0.000
_reflns_number_gt 1964
_reflns_number_total 2647
_reflns_threshold_expression 'I > 2\s(I)'
_cod_data_source_file d2dt02460h2.cif
_cod_data_source_block mbb_331a
_cod_original_sg_symbol_H-M 'P 21/n'
_cod_database_code 7711191
_shelx_shelxl_version_number 2017/1
_shelx_space_group_comment
;
The symmetry employed for this shelxl refinement is uniquely defined
by the following loop, which should always be used as a source of
symmetry information in preference to the above space-group names.
They are only intended as comments.
;
_shelx_estimated_absorpt_t_min 0.982
_shelx_estimated_absorpt_t_max 0.996

loop_
_space_group_symop_operation_xyz
'x, y, z'
'-x+1/2, y+1/2, -z+1/2'
'-x, -y, -z'
'x-1/2, -y-1/2, z-1/2'

loop_
_atom_site_label
_atom_site_type_symbol
_atom_site_fract_x
_atom_site_fract_y
_atom_site_fract_z
_atom_site_U_iso_or_equiv
_atom_site_adp_type
_atom_site_occupancy
_atom_site_site_symmetry_order
_atom_site_calc_flag
_atom_site_refinement_flags_posn
_atom_site_refinement_flags_adp
_atom_site_refinement_flags_occupancy
_atom_site_disorder_assembly
_atom_site_disorder_group
O1 O 0.09719(9) 0.6405(4) 0.15440(5) 0.0358(4) Uani 1 1 d . . . . .
H1 H 0.105862 0.658226 0.182903 0.043 Uiso 1 1 calc R U . . .
N1 N -0.00090(11) 0.7730(4) 0.14203(5) 0.0272(4) Uani 1 1 d . . . . .
N2 N -0.15791(11) 1.0204(4) 0.14719(5) 0.0282(4) Uani 1 1 d . . . . .
N3 N 0.04153(11) 0.8515(4) 0.23519(5) 0.0271(4) Uani 1 1 d . . . . .
N4 N -0.18808(12) 0.9116(4) 0.02306(5) 0.0327(4) Uani 1 1 d . . . . .
C1 C -0.03984(13) 0.7674(4) 0.09870(6) 0.0269(4) Uani 1 1 d . . . . .
C2 C -0.13852(14) 0.9261(5) 0.10265(6) 0.0274(4) Uani 1 1 d . . . . .
C3 C -0.07237(13) 0.9263(4) 0.17092(6) 0.0268(4) Uani 1 1 d . . . . .
C4 C -0.05111(13) 0.9692(4) 0.21946(6) 0.0261(4) Uani 1 1 d . . . . .
C5 C -0.12708(14) 1.1302(4) 0.24801(6) 0.0288(4) Uani 1 1 d . . . . .
H5 H -0.191931 1.215127 0.235466 0.035 Uiso 1 1 calc R U . . .
C6 C -0.10539(14) 1.1607(5) 0.29369(6) 0.0290(4) Uani 1 1 d . . . . .
H6 H -0.155493 1.266204 0.313363 0.035 Uiso 1 1 calc R U . . .
C7 C -0.00810(14) 1.0350(5) 0.31183(6) 0.0278(4) Uani 1 1 d . . . . .
C8 C 0.06464(13) 0.8799(4) 0.28111(6) 0.0262(4) Uani 1 1 d . . . . .
C9 C 0.02052(15) 1.0572(5) 0.35864(6) 0.0312(4) Uani 1 1 d . . . . .
H9 H -0.026584 1.162849 0.379641 0.037 Uiso 1 1 calc R U . . .
C10 C 0.11567(14) 0.9276(5) 0.37412(7) 0.0331(5) Uani 1 1 d . . . . .
H10 H 0.133898 0.944851 0.405746 0.040 Uiso 1 1 calc R U . . .
C11 C 0.18657(14) 0.7695(5) 0.34366(7) 0.0323(5) Uani 1 1 d . . . . .
H11 H 0.251750 0.677034 0.354858 0.039 Uiso 1 1 calc R U . . .
C12 C 0.16189(13) 0.7487(5) 0.29800(6) 0.0294(4) Uani 1 1 d . . . . .
H12 H 0.210557 0.645034 0.277501 0.035 Uiso 1 1 calc R U . . .
C13 C -0.21576(13) 0.9978(5) 0.06611(6) 0.0281(4) Uani 1 1 d . . . . .
C14 C -0.31323(14) 1.1522(5) 0.07570(7) 0.0304(4) Uani 1 1 d . . . . .
H14 H -0.330353 1.214254 0.106245 0.036 Uiso 1 1 calc R U . . .
C15 C -0.38379(15) 1.2129(5) 0.04053(7) 0.0342(5) Uani 1 1 d . . . . .
H15 H -0.450484 1.317097 0.046436 0.041 Uiso 1 1 calc R U . . .
C16 C -0.35693(15) 1.1208(5) -0.00368(7) 0.0353(5) Uani 1 1 d . . . . .
H16 H -0.404828 1.156976 -0.028610 0.042 Uiso 1 1 calc R U . . .
C17 C -0.25842(15) 0.9747(5) -0.01050(7) 0.0356(5) Uani 1 1 d . . . . .
H17 H -0.239555 0.915427 -0.040937 0.043 Uiso 1 1 calc R U . . .
C18 C 0.02061(14) 0.6144(5) 0.06017(6) 0.0342(5) Uani 1 1 d . . . . .
H18A H 0.039465 0.800639 0.038612 0.051 Uiso 1 1 calc R U . . .
H18B H -0.022986 0.438338 0.044328 0.051 Uiso 1 1 calc R U . . .
H18C H 0.085173 0.503352 0.072190 0.051 Uiso 1 1 calc R U . . .

loop_
_atom_site_aniso_label
_atom_site_aniso_U_11
_atom_site_aniso_U_22
_atom_site_aniso_U_33
_atom_site_aniso_U_23
_atom_site_aniso_U_13
_atom_site_aniso_U_12
O1 0.0240(6) 0.0500(8) 0.0333(8) -0.0023(7) 0.0017(6) 0.0116(6)
N1 0.0198(7) 0.0303(8) 0.0316(9) 0.0011(6) 0.0046(6) 0.0027(6)
N2 0.0270(8) 0.0292(8) 0.0286(9) 0.0017(6) 0.0040(7) 0.0012(7)
N3 0.0229(7) 0.0280(8) 0.0305(9) -0.0005(6) 0.0034(7) -0.0013(7)
N4 0.0298(8) 0.0389(9) 0.0296(9) -0.0003(7) 0.0045(7) -0.0029(7)
C1 0.0260(9) 0.0257(9) 0.0292(10) 0.0007(7) 0.0053(8) -0.0018(8)
C2 0.0269(9) 0.0275(9) 0.0278(10) 0.0013(7) 0.0059(8) -0.0025(8)
C3 0.0229(9) 0.0278(9) 0.0299(10) -0.0007(8) 0.0055(8) 0.0009(8)
C4 0.0230(9) 0.0239(9) 0.0316(10) 0.0013(7) 0.0052(8) -0.0019(7)
C5 0.0242(9) 0.0266(9) 0.0356(11) 0.0012(8) 0.0043(8) 0.0018(8)
C6 0.0273(9) 0.0260(9) 0.0340(11) -0.0010(8) 0.0088(8) -0.0002(8)
C7 0.0276(9) 0.0242(9) 0.0319(10) -0.0007(8) 0.0068(8) -0.0047(8)
C8 0.0260(9) 0.0234(9) 0.0293(10) 0.0003(7) 0.0050(8) -0.0045(8)
C9 0.0336(10) 0.0292(10) 0.0309(10) -0.0023(8) 0.0065(8) -0.0033(8)
C10 0.0334(10) 0.0341(10) 0.0317(11) -0.0005(8) -0.0003(8) -0.0069(9)
C11 0.0270(9) 0.0310(10) 0.0390(12) 0.0041(8) 0.0008(8) -0.0033(8)
C12 0.0244(9) 0.0299(10) 0.0341(11) -0.0001(8) 0.0049(8) -0.0021(8)
C13 0.0281(9) 0.0272(9) 0.0292(10) 0.0019(8) 0.0052(8) -0.0034(8)
C14 0.0274(9) 0.0309(10) 0.0330(11) 0.0006(8) 0.0057(8) 0.0002(8)
C15 0.0284(10) 0.0349(10) 0.0393(12) 0.0035(9) 0.0020(8) 0.0007(9)
C16 0.0325(10) 0.0387(11) 0.0344(11) 0.0045(9) -0.0027(9) -0.0045(9)
C17 0.0334(10) 0.0430(11) 0.0304(11) -0.0017(9) 0.0038(9) -0.0059(9)
C18 0.0313(10) 0.0373(11) 0.0343(11) -0.0017(9) 0.0084(8) 0.0029(9)

loop_
_atom_type_symbol
_atom_type_description
_atom_type_scat_dispersion_real
_atom_type_scat_dispersion_imag
_atom_type_scat_source
C C 0.0033 0.0016 'International Tables Vol C Tables 4.2.6.8 and 6.1.1.4'
O O 0.0106 0.0060 'International Tables Vol C Tables 4.2.6.8 and 6.1.1.4'
H H 0.0000 0.0000 'International Tables Vol C Tables 4.2.6.8 and 6.1.1.4'
N N 0.0061 0.0033 'International Tables Vol C Tables 4.2.6.8 and 6.1.1.4'

loop_
_geom_angle_atom_site_label_1
_geom_angle_atom_site_label_2
_geom_angle_atom_site_label_3
_geom_angle
_geom_angle_site_symmetry_1
_geom_angle_site_symmetry_3
_geom_angle_publ_flag
C1 N1 C3 110.27(14) . . ?
C1 N1 O1 123.55(14) . . ?
C3 N1 O1 126.18(15) . . ?
C3 N2 C2 105.55(15) . . ?
C4 N3 C8 119.01(15) . . ?
C17 N4 C13 117.38(16) . . ?
N1 C1 C2 103.36(15) . . ?
N1 C1 C18 121.95(16) . . ?
C2 C1 C18 134.69(17) . . ?
N2 C2 C1 111.34(16) . . ?
N2 C2 C13 120.98(15) . . ?
C1 C2 C13 127.67(16) . . ?
N2 C3 N1 109.47(15) . . ?
N2 C3 C4 128.29(16) . . ?
N1 C3 C4 122.24(15) . . ?
N3 C4 C5 122.91(17) . . ?
N3 C4 C3 116.76(16) . . ?
C5 C4 C3 120.33(16) . . ?
C6 C5 C4 118.83(17) . . ?
C5 C6 C7 119.94(17) . . ?
C9 C7 C6 123.48(17) . . ?
C9 C7 C8 118.41(17) . . ?
C6 C7 C8 118.11(17) . . ?
N3 C8 C12 119.10(16) . . ?
N3 C8 C7 121.18(16) . . ?
C12 C8 C7 119.72(17) . . ?
C10 C9 C7 120.64(18) . . ?
C9 C10 C11 120.67(18) . . ?
C12 C11 C10 120.13(17) . . ?
C11 C12 C8 120.43(17) . . ?
N4 C13 C14 122.00(17) . . ?
N4 C13 C2 117.01(16) . . ?
C14 C13 C2 120.99(16) . . ?
C15 C14 C13 119.22(18) . . ?
C14 C15 C16 119.30(18) . . ?
C17 C16 C15 118.04(18) . . ?
N4 C17 C16 124.04(18) . . ?

loop_
_geom_bond_atom_site_label_1
_geom_bond_atom_site_label_2
_geom_bond_distance
_geom_bond_site_symmetry_2
_geom_bond_publ_flag
O1 N1 1.3822(18) . ?
N1 C1 1.350(2) . ?
N1 C3 1.375(2) . ?
N2 C3 1.325(2) . ?
N2 C2 1.374(2) . ?
N3 C4 1.330(2) . ?
N3 C8 1.371(2) . ?
N4 C17 1.335(2) . ?
N4 C13 1.349(2) . ?
C1 C2 1.393(2) . ?
C1 C18 1.487(2) . ?
C2 C13 1.461(2) . ?
C3 C4 1.447(3) . ?
C4 C5 1.419(2) . ?
C5 C6 1.362(3) . ?
C6 C7 1.416(2) . ?
C7 C9 1.410(3) . ?
C7 C8 1.422(2) . ?
C8 C12 1.410(2) . ?
C9 C10 1.371(3) . ?
C10 C11 1.407(3) . ?
C11 C12 1.366(3) . ?
C13 C14 1.397(3) . ?
C14 C15 1.370(3) . ?
C15 C16 1.383(3) . ?
C16 C17 1.381(3) . ?
